data_7050920
loop_
_publ_author_name
'Scott, Janet'
'Asami, Masaya'
'Tanaka, Koichi'

_publ_section_title
;
 Novel chromogenic, guest-sensitive host compounds
;
_journal_issue 12
_journal_name_full 'New Journal of Chemistry'
_journal_page_first 1822
_journal_paper_doi 10.1039/b204221e
_journal_volume 26
_journal_year 2002
_chemical_formula_moiety 'C42 H30 N2 O2'
_chemical_formula_sum 'C42 H30 N2 O2'
_chemical_formula_weight 594.68
_chemical_melting_point 225.5(15)
_chemical_name_systematic
; 
3-{4-[4-(3-hydroxy-3,3-diphenyl-prop-1-ynyl)-phenylazo]-phenyl}-1,
1-diphenyl-prop-2-yn-1-ol 
;
_space_group_IT_number 2
_symmetry_cell_setting triclinic
_symmetry_space_group_name_Hall '-P 1'
_symmetry_space_group_name_H-M 'P -1'
_atom_sites_solution_hydrogens geom
_atom_sites_solution_primary direct
_atom_sites_solution_secondary difmap
_audit_creation_method SHELXL-97
_cell_angle_alpha 71.827(3)
_cell_angle_beta 89.422(3)
_cell_angle_gamma 78.702(2)
_cell_formula_units_Z 1
_cell_length_a 5.8554(2)
_cell_length_b 9.3045(5)
_cell_length_c 14.6994(5)
_cell_measurement_temperature 123(2)
_cell_volume 745.04(6)
_computing_cell_refinement 'Nonius Collect'
_computing_data_collection 'Nonius Collect'
_computing_data_reduction 'Nonius Collect'
_computing_molecular_graphics XSeed
_computing_structure_refinement 'SHELXL-97 (Sheldrick, 1997)'
_computing_structure_solution 'SHELXS-97 (Sheldrick, 1990)'
_diffrn_ambient_temperature 123(2)
_diffrn_measured_fraction_theta_full 0.860
_diffrn_measured_fraction_theta_max 0.860
_diffrn_measurement_device_type 'Enraf Nonius Kappa CCD'
_diffrn_measurement_method '\w scans'
_diffrn_radiation_monochromator graphite
_diffrn_radiation_source 'fine-focus sealed tube'
_diffrn_radiation_type MoK\a
_diffrn_radiation_wavelength 0.71073
_diffrn_reflns_av_R_equivalents 0.0000
_diffrn_reflns_av_sigmaI/netI 0.0487
_diffrn_reflns_limit_h_max 0
_diffrn_reflns_limit_h_min -6
_diffrn_reflns_limit_k_max 10
_diffrn_reflns_limit_k_min -10
_diffrn_reflns_limit_l_max 17
_diffrn_reflns_limit_l_min -17
_diffrn_reflns_number 2518
_diffrn_reflns_theta_full 25.97
_diffrn_reflns_theta_max 25.97
_diffrn_reflns_theta_min 2.34
_exptl_absorpt_coefficient_mu 0.081
_exptl_absorpt_correction_T_max 0.9959
_exptl_absorpt_correction_T_min 0.9839
_exptl_absorpt_correction_type none
_exptl_crystal_colour 'red/orange dichromic'
_exptl_crystal_density_diffrn 1.325
_exptl_crystal_density_method 'not measured'
_exptl_crystal_description needles
_exptl_crystal_F_000 312
_exptl_crystal_size_max 0.20
_exptl_crystal_size_mid 0.10
_exptl_crystal_size_min 0.05
_refine_diff_density_max 0.197
_refine_diff_density_min -0.218
_refine_diff_density_rms 0.046
_refine_ls_extinction_method none
_refine_ls_goodness_of_fit_ref 1.033
_refine_ls_hydrogen_treatment mixed
_refine_ls_matrix_type full
_refine_ls_number_parameters 209
_refine_ls_number_reflns 2518
_refine_ls_number_restraints 0
_refine_ls_restrained_S_all 1.033
_refine_ls_R_factor_all 0.0532
_refine_ls_R_factor_gt 0.0415
_refine_ls_shift/su_max 0.000
_refine_ls_shift/su_mean 0.000
_refine_ls_structure_factor_coef Fsqd
_refine_ls_weighting_details 'calc w==1/[\s^2^(Fo^2^)+(0.0500P)^2^+0.2020P] where P==(Fo^2^+2Fc^2^)/3'
_refine_ls_weighting_scheme calc
_refine_ls_wR_factor_gt 0.1011
_refine_ls_wR_factor_ref 0.1092
_reflns_number_gt 2079
_reflns_number_total 2518
_reflns_threshold_expression >2sigma(I)
_cod_data_source_file b204221e.txt
_cod_data_source_block 1
_cod_depositor_comments
;
The following automatic conversions were performed:
'_symmetry_cell_setting' value 'Triclinic' changed to 'triclinic'
according to '/home/adriana/struct/CIF-dictionaries/cif_core.dic'
dictionary named 'cif_core.dic' version 2.4.1 from 2010-06-29.

Automatic conversion script
Id: cif_fix_enum 1555 2011-01-17 13:19:09Z saulius 

The following automatic conversions were performed:

'_chemical_melting_point' value '224-227' was changed to '225.5(15)'
- the average value was taken and precision was estimated.

Automatic conversion script
Id: cif_fix_values 1569 2011-02-09 13:29:24Z adriana 
;
_cod_original_cell_volume 745.04(5)
_cod_original_sg_symbol_H-M P-1
_cod_database_code 7050920

loop_
_symmetry_equiv_pos_as_xyz
'x, y, z'
'-x, -y, -z'

loop_
_atom_site_label
_atom_site_type_symbol
_atom_site_fract_x
_atom_site_fract_y
_atom_site_fract_z
_atom_site_U_iso_or_equiv
_atom_site_adp_type
_atom_site_occupancy
_atom_site_symmetry_multiplicity
_atom_site_calc_flag
_atom_site_refinement_flags
_atom_site_disorder_assembly
_atom_site_disorder_group
O1 O 0.07193(17) 0.90951(12) 0.29633(7) 0.0245(3) Uani 1 1 d . . .
N1 N 0.9517(2) 0.96549(14) 0.47734(8) 0.0216(3) Uani 1 1 d . . .
C24 C 0.2927(3) 0.83740(18) 0.04408(11) 0.0273(4) Uani 1 1 d . . .
H24 H 0.1820 0.8437 -0.0046 0.033 Uiso 1 1 calc R . .
C20 C 0.3796(3) 0.88083(17) 0.19222(10) 0.0212(3) Uani 1 1 d . . .
C11 C 0.4457(3) 1.20001(19) 0.23681(11) 0.0263(4) Uani 1 1 d . . .
H11 H 0.5842 1.1423 0.2743 0.032 Uiso 1 1 calc R . .
C2 C 0.7610(3) 0.74817(18) 0.50467(10) 0.0225(3) Uani 1 1 d . . .
C1 C 0.9393(3) 0.81059(17) 0.53143(10) 0.0217(3) Uani 1 1 d . . .
C8 C 0.4588(3) 0.88710(18) 0.35689(11) 0.0238(4) Uani 1 1 d . . .
C21 C 0.6138(3) 0.82154(18) 0.18571(11) 0.0262(4) Uani 1 1 d . . .
H21 H 0.7251 0.8160 0.2339 0.031 Uiso 1 1 calc R . .
C3 C 0.7475(3) 0.59588(19) 0.55579(11) 0.0268(4) Uani 1 1 d . . .
H3 H 0.6232 0.5537 0.5407 0.032 Uiso 1 1 calc R . .
C25 C 0.2189(3) 0.88718(17) 0.12110(10) 0.0246(4) Uani 1 1 d . . .
H25 H 0.0579 0.9259 0.1254 0.030 Uiso 1 1 calc R . .
C9 C 0.2933(2) 0.95043(17) 0.27145(10) 0.0212(3) Uani 1 1 d . . .
C10 C 0.2660(3) 1.12656(18) 0.22865(10) 0.0218(3) Uani 1 1 d . . .
C13 C 0.2247(3) 1.44196(19) 0.13560(12) 0.0308(4) Uani 1 1 d . . .
H13 H 0.2115 1.5493 0.1034 0.037 Uiso 1 1 calc R . .
C6 C 1.1070(3) 0.71863(18) 0.60363(11) 0.0259(4) Uani 1 1 d . . .
H6 H 1.2299 0.7604 0.6204 0.031 Uiso 1 1 calc R . .
C12 C 0.4247(3) 1.35707(19) 0.19069(12) 0.0299(4) Uani 1 1 d . . .
H12 H 0.5484 1.4065 0.1970 0.036 Uiso 1 1 calc R . .
C7 C 0.5953(3) 0.83294(17) 0.42488(10) 0.0234(4) Uani 1 1 d . . .
C14 C 0.0434(3) 1.37006(19) 0.12744(11) 0.0291(4) Uani 1 1 d . . .
H14 H -0.0946 1.4283 0.0899 0.035 Uiso 1 1 calc R . .
C23 C 0.5261(3) 0.77852(18) 0.03748(11) 0.0293(4) Uani 1 1 d . . .
H23 H 0.5762 0.7443 -0.0153 0.035 Uiso 1 1 calc R . .
C4 C 0.9132(3) 0.50573(19) 0.62820(11) 0.0296(4) Uani 1 1 d . . .
H4 H 0.9025 0.4023 0.6622 0.036 Uiso 1 1 calc R . .
C15 C 0.0631(3) 1.21338(18) 0.17397(11) 0.0252(4) Uani 1 1 d . . .
H15 H -0.0623 1.1648 0.1686 0.030 Uiso 1 1 calc R . .
C22 C 0.6857(3) 0.77015(19) 0.10863(12) 0.0307(4) Uani 1 1 d . . .
H22 H 0.8460 0.7289 0.1049 0.037 Uiso 1 1 calc R . .
C5 C 1.0943(3) 0.56682(19) 0.65078(11) 0.0295(4) Uani 1 1 d . . .
H5 H 1.2106 0.5040 0.6990 0.035 Uiso 1 1 calc R . .
H1O H 0.0217 0.9445 0.3622 0.100(9) Uiso 1 1 d R . .

loop_
_atom_site_aniso_label
_atom_site_aniso_U_11
_atom_site_aniso_U_22
_atom_site_aniso_U_33
_atom_site_aniso_U_23
_atom_site_aniso_U_13
_atom_site_aniso_U_12
O1 0.0209(6) 0.0316(6) 0.0228(6) -0.0081(5) 0.0016(4) -0.0105(5)
N1 0.0194(7) 0.0248(7) 0.0217(7) -0.0085(5) 0.0002(5) -0.0052(5)
C24 0.0329(9) 0.0264(8) 0.0226(8) -0.0076(7) -0.0029(6) -0.0062(7)
C20 0.0222(8) 0.0188(7) 0.0214(8) -0.0040(6) 0.0000(6) -0.0049(6)
C11 0.0235(8) 0.0300(9) 0.0257(9) -0.0089(7) -0.0014(6) -0.0055(7)
C2 0.0228(8) 0.0262(8) 0.0192(8) -0.0082(6) 0.0001(6) -0.0049(6)
C1 0.0238(8) 0.0241(8) 0.0178(8) -0.0072(6) 0.0015(6) -0.0053(6)
C8 0.0233(8) 0.0259(8) 0.0244(9) -0.0091(7) 0.0015(6) -0.0082(6)
C21 0.0233(8) 0.0267(8) 0.0291(9) -0.0094(7) -0.0013(6) -0.0053(7)
C3 0.0287(9) 0.0296(9) 0.0245(9) -0.0083(7) -0.0006(6) -0.0119(7)
C25 0.0236(8) 0.0241(8) 0.0249(8) -0.0073(7) -0.0020(6) -0.0022(6)
C9 0.0182(8) 0.0257(8) 0.0197(8) -0.0059(6) -0.0008(6) -0.0067(6)
C10 0.0219(8) 0.0271(8) 0.0185(8) -0.0102(6) 0.0019(6) -0.0049(6)
C13 0.0354(10) 0.0227(8) 0.0322(9) -0.0069(7) 0.0061(7) -0.0044(7)
C6 0.0254(9) 0.0290(9) 0.0239(8) -0.0090(7) -0.0048(6) -0.0057(7)
C12 0.0311(9) 0.0299(9) 0.0331(9) -0.0129(7) 0.0044(7) -0.0117(7)
C7 0.0222(8) 0.0261(8) 0.0235(8) -0.0081(7) 0.0004(6) -0.0084(6)
C14 0.0268(9) 0.0287(9) 0.0278(9) -0.0077(7) 0.0005(7) 0.0015(7)
C23 0.0373(10) 0.0265(9) 0.0284(9) -0.0130(7) 0.0078(7) -0.0097(7)
C4 0.0369(10) 0.0247(8) 0.0252(9) -0.0047(7) -0.0021(7) -0.0067(7)
C15 0.0225(8) 0.0297(9) 0.0243(8) -0.0100(7) 0.0009(6) -0.0051(7)
C22 0.0242(9) 0.0313(9) 0.0398(10) -0.0160(8) 0.0071(7) -0.0057(7)
C5 0.0325(9) 0.0283(9) 0.0248(9) -0.0059(7) -0.0076(6) -0.0031(7)

loop_
_atom_type_symbol
_atom_type_description
_atom_type_scat_dispersion_real
_atom_type_scat_dispersion_imag
_atom_type_scat_source
C C 0.0033 0.0016 'International Tables Vol C Tables 4.2.6.8 and 6.1.1.4'
H H 0.0000 0.0000 'International Tables Vol C Tables 4.2.6.8 and 6.1.1.4'
N N 0.0061 0.0033 'International Tables Vol C Tables 4.2.6.8 and 6.1.1.4'
O O 0.0106 0.0060 'International Tables Vol C Tables 4.2.6.8 and 6.1.1.4'

loop_
_geom_angle_atom_site_label_1
_geom_angle_atom_site_label_2
_geom_angle_atom_site_label_3
_geom_angle
_geom_angle_site_symmetry_1
_geom_angle_site_symmetry_3
_geom_angle_publ_flag
N1 N1 C1 114.30(14) 2_776 . ?
C23 C24 C25 120.54(14) . . ?
C21 C20 C25 119.09(14) . . ?
C21 C20 C9 122.15(13) . . ?
C25 C20 C9 118.61(13) . . ?
C10 C11 C12 120.46(14) . . ?
C3 C2 C1 118.56(13) . . ?
C3 C2 C7 118.64(13) . . ?
C1 C2 C7 122.78(13) . . ?
C6 C1 C2 120.17(14) . . ?
C6 C1 N1 122.09(13) . . ?
C2 C1 N1 117.56(12) . . ?
C7 C8 C9 178.23(16) . . ?
C20 C21 C22 120.07(15) . . ?
C4 C3 C2 120.86(14) . . ?
C24 C25 C20 120.38(15) . . ?
O1 C9 C8 109.89(11) . . ?
O1 C9 C20 106.49(11) . . ?
C8 C9 C20 111.02(12) . . ?
O1 C9 C10 110.75(12) . . ?
C8 C9 C10 111.40(12) . . ?
C20 C9 C10 107.15(11) . . ?
C11 C10 C15 118.99(14) . . ?
C11 C10 C9 121.44(13) . . ?
C15 C10 C9 119.39(13) . . ?
C12 C13 C14 119.77(15) . . ?
C5 C6 C1 120.04(14) . . ?
C13 C12 C11 120.28(15) . . ?
C8 C7 C2 172.36(16) . . ?
C13 C14 C15 120.13(14) . . ?
C22 C23 C24 119.23(15) . . ?
C5 C4 C3 119.83(15) . . ?
C14 C15 C10 120.37(15) . . ?
C23 C22 C21 120.68(15) . . ?
C6 C5 C4 120.42(14) . . ?

loop_
_geom_bond_atom_site_label_1
_geom_bond_atom_site_label_2
_geom_bond_distance
_geom_bond_site_symmetry_2
_geom_bond_publ_flag
O1 C9 1.4341(17) . ?
N1 N1 1.262(2) 2_776 ?
N1 C1 1.4281(19) . ?
C24 C23 1.384(2) . ?
C24 C25 1.386(2) . ?
C20 C21 1.389(2) . ?
C20 C25 1.393(2) . ?
C20 C9 1.537(2) . ?
C11 C10 1.388(2) . ?
C11 C12 1.387(2) . ?
C2 C3 1.399(2) . ?
C2 C1 1.404(2) . ?
C2 C7 1.444(2) . ?
C1 C6 1.396(2) . ?
C8 C7 1.198(2) . ?
C8 C9 1.484(2) . ?
C21 C22 1.392(2) . ?
C3 C4 1.386(2) . ?
C9 C10 1.537(2) . ?
C10 C15 1.396(2) . ?
C13 C12 1.382(2) . ?
C13 C14 1.385(2) . ?
C6 C5 1.382(2) . ?
C14 C15 1.386(2) . ?
C23 C22 1.383(2) . ?
C4 C5 1.385(2) . ?
